data_2210456
loop_
_publ_author_name
'Sefero\(glu, Zeynel'
'H\"okelek, Tuncer'
'\,Sahin, Ertan'
'Ertan, Nermin'

_publ_section_title
;
 Ethyl
 [2-(2-phenyl-1<i>H</i>-indol-3-yldiazenyl)-1,3-thiazol-4-yl]acetate
;
_journal_coeditor_code YM2023
_journal_issue 9
_journal_name_full 'Acta Crystallographica Section E'
_journal_page_first o3835
_journal_page_last o3837
_journal_paper_doi 10.1107/S160053680603128X
_journal_volume 62
_journal_year 2006
_chemical_formula_iupac 'C21 H18 N4 O2 S'
_chemical_formula_moiety 'C21 H18 N4 O2 S'
_chemical_formula_sum 'C21 H18 N4 O2 S'
_chemical_formula_weight 390.45
_chemical_name_systematic
;
Ethyl [2-(2-phenyl-1H-indol-3-yldiazenyl)-1,3-thiazol-4-yl]acetate
;
_space_group_IT_number 14
_symmetry_cell_setting monoclinic
_symmetry_space_group_name_Hall '-P 2yn'
_symmetry_space_group_name_H-M 'P 1 21/n 1'
_atom_sites_solution_hydrogens geom
_atom_sites_solution_primary direct
_atom_sites_solution_secondary difmap
_audit_creation_method SHELXL97
_cell_angle_alpha 90.00
_cell_angle_beta 100.2480(10)
_cell_angle_gamma 90.00
_cell_formula_units_Z 4
_cell_length_a 10.61110(10)
_cell_length_b 10.5040(2)
_cell_length_c 17.3345(2)
_cell_measurement_reflns_used 8200
_cell_measurement_temperature 294(2)
_cell_measurement_theta_max 30.5069
_cell_measurement_theta_min 2.0977
_cell_volume 1901.26(5)
_computing_cell_refinement CrystalClear
_computing_data_collection 'CrystalClear (Rigaku/MSC, 2005)'
_computing_data_reduction CrystalClear
_computing_molecular_graphics 'ORTEP-3 for Windows (Farrugia, 1997)'
_computing_publication_material 'WinGX (Farrugia, 1999)'
_computing_structure_refinement 'SHELXL97 (Sheldrick, 1997)'
_computing_structure_solution 'SHELXS97 (Sheldrick, 1997)'
_diffrn_ambient_temperature 294(2)
_diffrn_measured_fraction_theta_full 0.998
_diffrn_measured_fraction_theta_max 0.998
_diffrn_measurement_device_type 'Rigaku R-AXIS RAPID-S'
_diffrn_measurement_method \w
_diffrn_radiation_monochromator graphite
_diffrn_radiation_source 'fine-focus sealed tube'
_diffrn_radiation_type MoK\a
_diffrn_radiation_wavelength 0.71073
_diffrn_reflns_av_R_equivalents 0.0771
_diffrn_reflns_av_sigmaI/netI 0.0497
_diffrn_reflns_limit_h_max 15
_diffrn_reflns_limit_h_min -15
_diffrn_reflns_limit_k_max 14
_diffrn_reflns_limit_k_min -11
_diffrn_reflns_limit_l_max 24
_diffrn_reflns_limit_l_min -24
_diffrn_reflns_number 36040
_diffrn_reflns_theta_full 30.51
_diffrn_reflns_theta_max 30.51
_diffrn_reflns_theta_min 2.39
_diffrn_standards_decay_% 0
_exptl_absorpt_coefficient_mu 0.195
_exptl_absorpt_correction_T_max 0.9713
_exptl_absorpt_correction_T_min 0.9348
_exptl_absorpt_correction_type multi-scan
_exptl_absorpt_process_details '(Blessing, 1995)'
_exptl_crystal_colour brown
_exptl_crystal_density_diffrn 1.364
_exptl_crystal_density_method 'not measured'
_exptl_crystal_description block
_exptl_crystal_F_000 816
_exptl_crystal_size_max 0.35
_exptl_crystal_size_mid 0.25
_exptl_crystal_size_min 0.15
_refine_diff_density_max 0.190
_refine_diff_density_min -0.187
_refine_ls_extinction_method none
_refine_ls_goodness_of_fit_ref 1.110
_refine_ls_hydrogen_treatment refall
_refine_ls_matrix_type full
_refine_ls_number_parameters 325
_refine_ls_number_reflns 5786
_refine_ls_number_restraints 0
_refine_ls_restrained_S_all 1.110
_refine_ls_R_factor_all 0.1335
_refine_ls_R_factor_gt 0.0782
_refine_ls_shift/su_max 0.000
_refine_ls_shift/su_mean 0.000
_refine_ls_structure_factor_coef Fsqd
_refine_ls_weighting_details 'calc w = 1/[\s^2^(Fo^2^)+(0.0449P)^2^+0.4823P] where P=(Fo^2^+2Fc^2^)/3'
_refine_ls_weighting_scheme calc
_refine_ls_wR_factor_gt 0.1410
_refine_ls_wR_factor_ref 0.1616
_reflns_number_gt 3501
_reflns_number_total 5786
_reflns_threshold_expression I>2\s(I)
_cod_data_source_file ym2023.cif
_cod_data_source_block I
_cod_original_sg_symbol_H-M 'P 21/n'
_cod_database_code 2210456
_cod_database_fobs_code 2210456

loop_
_symmetry_equiv_pos_as_xyz
'x, y, z'
'-x+1/2, y+1/2, -z+1/2'
'-x, -y, -z'
'x-1/2, -y-1/2, z-1/2'

loop_
_atom_site_type_symbol
_atom_site_label
_atom_site_fract_x
_atom_site_fract_y
_atom_site_fract_z
_atom_site_U_iso_or_equiv
_atom_site_adp_type
_atom_site_calc_flag
_atom_site_occupancy
S S1 0.43322(6) 0.45119(7) 0.18283(4) 0.0661(2) Uani d 1
O O1 0.73623(19) 0.4843(2) 0.42446(12) 0.0901(7) Uani d 1
O O2 0.88710(15) 0.62048(17) 0.40486(10) 0.0635(5) Uani d 1
N N 0.40102(17) 0.71137(19) 0.18711(11) 0.0540(5) Uani d 1
N N' 0.28557(17) 0.67645(19) 0.15895(10) 0.0506(5) Uani d 1
N N1 0.01480(19) 0.8701(2) 0.09666(12) 0.0570(5) Uani d 1
N N3 0.59946(16) 0.61959(19) 0.24134(11) 0.0542(5) Uani d 1
C C2 0.4812(2) 0.6065(2) 0.20544(13) 0.0485(5) Uani d 1
C C4 0.6573(2) 0.5024(2) 0.25295(14) 0.0537(6) Uani d 1
C C5 0.5838(2) 0.4026(3) 0.22541(17) 0.0649(7) Uani d 1
C C6 0.7930(2) 0.4974(3) 0.29648(17) 0.0630(7) Uani d 1
C C7 0.8008(2) 0.5315(3) 0.38129(16) 0.0621(7) Uani d 1
C C8 0.9049(3) 0.6572(3) 0.48832(17) 0.0729(8) Uani d 1
C C9 1.0081(4) 0.7528(5) 0.5024(2) 0.0982(12) Uani d 1
C C10 0.2016(2) 0.7747(2) 0.13902(13) 0.0496(5) Uani d 1
C C11 0.2242(2) 0.9103(2) 0.13926(13) 0.0503(5) Uani d 1
C C12 0.3313(2) 0.9894(3) 0.15871(15) 0.0569(6) Uani d 1
C C13 0.3143(3) 1.1185(3) 0.15185(17) 0.0668(7) Uani d 1
C C14 0.1949(3) 1.1728(3) 0.12612(17) 0.0687(7) Uani d 1
C C15 0.0875(3) 1.0974(3) 0.10529(16) 0.0643(7) Uani d 1
C C16 0.1048(2) 0.9668(2) 0.11197(14) 0.0528(6) Uani d 1
C C17 0.0703(2) 0.7543(2) 0.11305(13) 0.0513(5) Uani d 1
C C18 -0.0072(2) 0.6374(2) 0.10495(14) 0.0547(6) Uani d 1
C C19 -0.1262(3) 0.6345(4) 0.0580(2) 0.0941(11) Uani d 1
C C20 -0.2000(4) 0.5259(4) 0.0525(3) 0.1160(15) Uani d 1
C C21 -0.1578(3) 0.4194(4) 0.0938(2) 0.0887(10) Uani d 1
C C22 -0.0405(3) 0.4194(3) 0.14095(19) 0.0699(7) Uani d 1
C C23 0.0355(2) 0.5275(3) 0.14619(16) 0.0608(6) Uani d 1
H H1 -0.072(2) 0.882(2) 0.0820(14) 0.067(8) Uiso d 1
H H5 0.607(3) 0.320(3) 0.2296(16) 0.086(9) Uiso d 1
H H12 0.414(2) 0.948(2) 0.1802(14) 0.071(8) Uiso d 1
H H13 0.389(3) 1.169(3) 0.1670(16) 0.087(9) Uiso d 1
H H14 0.186(3) 1.264(3) 0.1218(17) 0.096(10) Uiso d 1
H H15 0.001(2) 1.133(2) 0.0839(14) 0.068(7) Uiso d 1
H H19 -0.154(3) 0.709(3) 0.0262(19) 0.108(11) Uiso d 1
H H20 -0.280(4) 0.530(4) 0.016(2) 0.140(14) Uiso d 1
H H21 -0.212(3) 0.353(3) 0.0916(16) 0.084(9) Uiso d 1
H H22 -0.012(3) 0.343(3) 0.1724(18) 0.108(11) Uiso d 1
H H23 0.122(3) 0.527(3) 0.1844(15) 0.076(8) Uiso d 1
H H61 0.822(3) 0.410(3) 0.2936(16) 0.087(9) Uiso d 1
H H62 0.853(3) 0.551(3) 0.2724(16) 0.078(9) Uiso d 1
H H81 0.818(3) 0.691(3) 0.4973(15) 0.082(9) Uiso d 1
H H82 0.919(3) 0.574(3) 0.5208(18) 0.094(10) Uiso d 1
H H91 1.093(4) 0.723(4) 0.486(2) 0.132(14) Uiso d 1
H H92 1.025(3) 0.775(3) 0.556(2) 0.109(12) Uiso d 1
H H93 0.976(4) 0.836(5) 0.469(2) 0.151(18) Uiso d 1

loop_
_atom_site_aniso_label
_atom_site_aniso_U_11
_atom_site_aniso_U_22
_atom_site_aniso_U_33
_atom_site_aniso_U_12
_atom_site_aniso_U_13
_atom_site_aniso_U_23
S1 0.0545(4) 0.0512(4) 0.0853(5) -0.0006(3) -0.0070(3) -0.0105(3)
O1 0.0663(12) 0.1207(19) 0.0805(14) -0.0330(12) 0.0052(10) 0.0157(12)
O2 0.0541(10) 0.0732(12) 0.0629(11) -0.0076(9) 0.0096(8) 0.0004(9)
N 0.0434(10) 0.0509(12) 0.0660(12) 0.0038(8) 0.0049(8) -0.0023(9)
N' 0.0433(10) 0.0531(12) 0.0548(11) 0.0046(8) 0.0070(8) 0.0006(9)
N1 0.0447(11) 0.0555(13) 0.0686(13) 0.0079(9) 0.0042(9) 0.0068(10)
N3 0.0402(10) 0.0534(13) 0.0671(13) -0.0001(8) 0.0044(8) -0.0065(9)
C2 0.0463(12) 0.0442(13) 0.0549(13) 0.0007(10) 0.0087(9) -0.0049(10)
C4 0.0425(12) 0.0543(15) 0.0624(15) 0.0069(10) 0.0044(10) -0.0038(11)
C5 0.0569(15) 0.0498(17) 0.0831(19) 0.0091(12) -0.0010(12) -0.0056(13)
C6 0.0413(13) 0.0686(19) 0.0770(18) 0.0102(12) 0.0046(11) -0.0050(14)
C7 0.0378(12) 0.0697(18) 0.0748(17) 0.0032(11) -0.0008(11) 0.0078(14)
C8 0.0671(18) 0.088(2) 0.0634(18) -0.0019(16) 0.0118(13) 0.0041(16)
C9 0.100(3) 0.120(4) 0.075(2) -0.027(2) 0.017(2) -0.026(2)
C10 0.0447(12) 0.0500(14) 0.0541(13) 0.0030(10) 0.0087(9) 0.0010(10)
C11 0.0470(12) 0.0533(15) 0.0518(13) 0.0052(10) 0.0120(9) 0.0015(10)
C12 0.0490(13) 0.0556(16) 0.0667(16) 0.0013(11) 0.0119(11) -0.0039(12)
C13 0.0625(17) 0.0575(18) 0.0826(19) -0.0046(13) 0.0188(14) -0.0060(14)
C14 0.0763(19) 0.0498(17) 0.0826(19) 0.0046(14) 0.0209(14) 0.0048(14)
C15 0.0632(17) 0.0565(17) 0.0736(18) 0.0153(13) 0.0132(13) 0.0089(13)
C16 0.0491(13) 0.0529(15) 0.0572(14) 0.0043(10) 0.0118(10) 0.0033(11)
C17 0.0457(12) 0.0535(14) 0.0543(13) 0.0065(10) 0.0081(10) 0.0033(11)
C18 0.0449(12) 0.0601(16) 0.0580(14) -0.0003(11) 0.0062(10) 0.0005(11)
C19 0.0664(19) 0.079(2) 0.121(3) -0.0127(16) -0.0264(18) 0.027(2)
C20 0.080(2) 0.101(3) 0.145(4) -0.027(2) -0.039(2) 0.026(3)
C21 0.070(2) 0.071(2) 0.120(3) -0.0223(17) 0.0044(18) -0.0050(19)
C22 0.0641(17) 0.0587(18) 0.088(2) 0.0013(13) 0.0166(14) 0.0011(15)
C23 0.0513(14) 0.0556(16) 0.0746(17) 0.0033(11) 0.0083(12) 0.0024(12)

loop_
_atom_type_symbol
_atom_type_description
_atom_type_scat_dispersion_real
_atom_type_scat_dispersion_imag
_atom_type_scat_source
C C 0.0033 0.0016 'International Tables Vol C Tables 4.2.6.8 and 6.1.1.4'
H H 0.0000 0.0000 'International Tables Vol C Tables 4.2.6.8 and 6.1.1.4'
N N 0.0061 0.0033 'International Tables Vol C Tables 4.2.6.8 and 6.1.1.4'
O O 0.0106 0.0060 'International Tables Vol C Tables 4.2.6.8 and 6.1.1.4'
S S 0.1246 0.1234 'International Tables Vol C Tables 4.2.6.8 and 6.1.1.4'

loop_
_geom_angle_atom_site_label_1
_geom_angle_atom_site_label_2
_geom_angle_atom_site_label_3
_geom_angle
_geom_angle_publ_flag
C5 S1 C2 88.19(13) yes
C7 O2 C8 116.7(2) ?
N' N C2 111.23(19) yes
N N' C10 114.4(2) yes
C17 N1 C16 110.93(19) yes
C17 N1 H1 123.7(16) ?
C16 N1 H1 125.1(16) ?
C2 N3 C4 109.96(19) yes
N3 C2 N 121.4(2) yes
N3 C2 S1 115.24(17) yes
N C2 S1 123.32(16) yes
C5 C4 N3 115.6(2) yes
C5 C4 C6 126.6(2) ?
N3 C4 C6 117.8(2) ?
C4 C5 S1 111.0(2) yes
C4 C5 H5 126.3(18) ?
S1 C5 H5 122.6(18) ?
C7 C6 C4 111.3(2) ?
C7 C6 H62 110.3(16) ?
C4 C6 H62 113.1(16) ?
C7 C6 H61 108.2(17) ?
C4 C6 H61 106.8(17) ?
H62 C6 H61 107(2) ?
O1 C7 O2 122.5(3) ?
O1 C7 C6 124.8(3) ?
O2 C7 C6 112.7(2) ?
C9 C8 O2 107.6(3) ?
C9 C8 H81 113.9(16) ?
O2 C8 H81 106.0(15) ?
C9 C8 H82 117.0(17) ?
O2 C8 H82 107.0(17) ?
H81 C8 H82 105(2) ?
C8 C9 H91 114(2) ?
C8 C9 H92 110(2) ?
H91 C9 H92 109(3) ?
C8 C9 H93 108(2) ?
H91 C9 H93 108(3) ?
H92 C9 H93 109(3) ?
N' C10 C17 122.1(2) yes
N' C10 C11 130.0(2) yes
C17 C10 C11 107.9(2) yes
C12 C11 C16 118.4(2) ?
C12 C11 C10 135.5(2) ?
C16 C11 C10 106.1(2) ?
C13 C12 C11 118.5(2) ?
C13 C12 H12 124.2(15) ?
C11 C12 H12 117.1(15) ?
C12 C13 C14 122.2(3) ?
C12 C13 H13 116.1(19) ?
C14 C13 H13 121.7(19) ?
C15 C14 C13 120.8(3) ?
C15 C14 H14 119.0(18) ?
C13 C14 H14 120.2(18) ?
C14 C15 C16 117.0(3) ?
C14 C15 H15 123.1(15) ?
C16 C15 H15 119.8(15) ?
C15 C16 N1 129.2(2) ?
C15 C16 C11 123.1(2) ?
N1 C16 C11 107.7(2) yes
N1 C17 C10 107.4(2) yes
N1 C17 C18 120.8(2) ?
C10 C17 C18 131.7(2) ?
C19 C18 C23 117.8(3) ?
C19 C18 C17 121.0(2) ?
C23 C18 C17 121.2(2) ?
C18 C19 C20 120.7(3) ?
C18 C19 H19 118.2(19) ?
C20 C19 H19 120.9(19) ?
C21 C20 C19 121.0(3) ?
C21 C20 H20 123(2) ?
C19 C20 H20 116(2) ?
C20 C21 C22 119.7(3) ?
C20 C21 H21 118.0(19) ?
C22 C21 H21 122.2(19) ?
C21 C22 C23 119.9(3) ?
C21 C22 H22 119.4(19) ?
C23 C22 H22 120.6(19) ?
C22 C23 C18 120.9(2) ?
C22 C23 H23 118.4(15) ?
C18 C23 H23 120.5(15) ?

loop_
_geom_bond_atom_site_label_1
_geom_bond_atom_site_label_2
_geom_bond_distance
_geom_bond_publ_flag
S1 C5 1.714(3) yes
S1 C2 1.733(2) yes
N C2 1.394(3) yes
N' N 1.289(2) yes
N' C10 1.367(3) yes
N1 C17 1.360(3) yes
N1 H1 0.92(2) ?
N3 C2 1.305(3) yes
N3 C4 1.374(3) yes
O2 C7 1.322(3) ?
O2 C8 1.477(3) ?
C4 C5 1.341(4) yes
C4 C6 1.504(3) ?
C5 H5 0.91(3) ?
C6 H62 1.00(3) ?
C6 H61 0.97(3) ?
C7 O1 1.207(3) ?
C7 C6 1.501(4) ?
C8 C9 1.474(5) ?
C8 H81 1.03(3) ?
C8 H82 1.04(3) ?
C9 H91 1.04(4) ?
C9 H92 0.95(4) ?
C9 H93 1.07(5) ?
C10 C17 1.402(3) yes
C10 C11 1.444(3) yes
C11 C12 1.400(3) ?
C11 C16 1.403(3) yes
C12 H12 1.00(3) ?
C13 C12 1.371(4) ?
C13 C14 1.388(4) ?
C13 H13 0.95(3) ?
C14 C15 1.382(4) ?
C14 H14 0.96(3) ?
C15 H15 1.00(2) ?
C16 C15 1.386(4) ?
C16 N1 1.387(3) ?
C17 C18 1.470(3) ?
C18 C19 1.375(3) ?
C18 C23 1.391(3) ?
C19 C20 1.377(5) ?
C19 H19 0.97(3) ?
C20 H20 0.96(4) ?
C21 C20 1.361(5) ?
C21 H21 0.90(3) ?
C22 C21 1.363(4) ?
C22 H22 0.99(3) ?
C23 C22 1.386(4) ?
C23 H23 1.03(3) ?

loop_
_geom_torsion_atom_site_label_1
_geom_torsion_atom_site_label_2
_geom_torsion_atom_site_label_3
_geom_torsion_atom_site_label_4
_geom_torsion
_geom_torsion_publ_flag
C5 S1 C2 N3 0.2(2) yes
C5 S1 C2 N -179.9(2) ?
C2 S1 C5 C4 0.2(2) yes
C7 O2 C8 C9 177.8(3) ?
C8 O2 C7 O1 2.1(4) ?
C8 O2 C7 C6 -177.9(2) ?
N' N C2 N3 -173.6(2) ?
N' N C2 S1 6.4(3) ?
C10 N' N C2 -179.50(18) ?
N N' C10 C17 -175.1(2) ?
N N' C10 C11 5.1(3) ?
C16 N1 C17 C10 -0.8(3) yes
C16 N1 C17 C18 177.1(2) ?
C2 N3 C4 C5 0.7(3) yes
C2 N3 C4 C6 -177.7(2) ?
C4 N3 C2 N 179.5(2) ?
C4 N3 C2 S1 -0.5(3) yes
C5 C4 C6 C7 -109.1(3) ?
N3 C4 C6 C7 69.0(3) ?
N3 C4 C5 S1 -0.5(3) yes
C6 C4 C5 S1 177.7(2) ?
O1 C7 C6 C4 51.0(4) ?
O2 C7 C6 C4 -128.9(2) ?
N' C10 C17 N1 -178.7(2) ?
N' C10 C11 C12 -0.5(5) ?
N' C10 C11 C16 178.9(2) ?
N' C10 C17 C18 3.7(4) ?
C11 C10 C17 C18 -176.5(2) ?
C11 C10 C17 N1 1.1(3) yes
C17 C10 C11 C12 179.7(3) ?
C17 C10 C11 C16 -0.9(3) yes
C12 C11 C16 C15 -1.7(4) ?
C10 C11 C16 C15 178.8(2) ?
C12 C11 C16 N1 179.9(2) ?
C10 C11 C16 N1 0.4(3) yes
C16 C11 C12 C13 1.4(4) ?
C10 C11 C12 C13 -179.3(3) ?
C14 C13 C12 C11 -0.2(4) ?
C12 C13 C14 C15 -0.8(5) ?
C13 C14 C15 C16 0.5(4) ?
N1 C16 C15 C14 178.8(2) ?
C11 C16 C15 C14 0.7(4) ?
C15 C16 N1 C17 -178.0(3) ?
C11 C16 N1 C17 0.2(3) yes
N1 C17 C18 C19 21.4(4) ?
C10 C17 C18 C19 -161.2(3) ?
N1 C17 C18 C23 -156.6(2) ?
C10 C17 C18 C23 20.7(4) ?
C19 C18 C23 C22 -1.0(4) ?
C17 C18 C23 C22 177.1(2) ?
C23 C18 C19 C20 0.1(5) ?
C17 C18 C19 C20 -178.1(4) ?
C18 C19 C20 C21 0.6(7) ?
C22 C21 C20 C19 -0.5(7) ?
C23 C22 C21 C20 -0.5(6) ?
C18 C23 C22 C21 1.2(5) ?

loop_
_cod_related_entry_id
_cod_related_entry_database
_cod_related_entry_code
1 ChemSpider 21178719
